data_4068934
loop_
_publ_author_name
'Zhang, Xiaoqin'
'Qiu, Yuping'
'Rao, Bin'
'Luo, Meiming'

_publ_section_title
;
 Palladium(II)&#x2212;N-Heterocyclic Carbene Metallacrown Ether Complexes:
 Synthesis, Structure, and Catalytic Activity in the Suzuki&#x2212;Miyaura
 Reaction
;
_journal_issue 10
_journal_name_full Organometallics
_journal_page_first 3093
_journal_paper_doi 10.1021/om8011695
_journal_volume 28
_journal_year 2009
_chemical_formula_sum 'C56 H72 Ag2 Cl2 N6 O6'
_chemical_formula_weight 1211.84
_chemical_name_systematic
; 
 ? 
;
_space_group_IT_number 2
_symmetry_cell_setting triclinic
_symmetry_space_group_name_Hall '-P 1'
_symmetry_space_group_name_H-M 'P -1'
_atom_sites_solution_hydrogens geom
_atom_sites_solution_primary direct
_atom_sites_solution_secondary difmap
_audit_creation_method SHELXL-97
_cell_angle_alpha 91.62(3)
_cell_angle_beta 109.31(2)
_cell_angle_gamma 95.46(2)
_cell_formula_units_Z 1
_cell_length_a 9.502(3)
_cell_length_b 12.470(2)
_cell_length_c 13.462(4)
_cell_measurement_reflns_used 23
_cell_measurement_temperature 294(2)
_cell_measurement_theta_max 7.56
_cell_measurement_theta_min 4.53
_cell_volume 1495.5(7)
_computing_structure_refinement 'SHELXL-97 (Sheldrick, 1997)'
_computing_structure_solution 'SHELXS-97 (Sheldrick, 1990)'
_diffrn_ambient_temperature 294(2)
_diffrn_measured_fraction_theta_full 0.980
_diffrn_measured_fraction_theta_max 0.980
_diffrn_measurement_device_type CAD4
_diffrn_measurement_method Omega/2_theta
_diffrn_radiation_monochromator graphite
_diffrn_radiation_source 'fine-focus sealed tube'
_diffrn_radiation_type MoK\a
_diffrn_radiation_wavelength 0.71073
_diffrn_reflns_av_R_equivalents 0.0040
_diffrn_reflns_av_sigmaI/netI 0.0501
_diffrn_reflns_limit_h_max 11
_diffrn_reflns_limit_h_min -11
_diffrn_reflns_limit_k_max 15
_diffrn_reflns_limit_k_min -3
_diffrn_reflns_limit_l_max 16
_diffrn_reflns_limit_l_min -16
_diffrn_reflns_number 5525
_diffrn_reflns_theta_full 25.49
_diffrn_reflns_theta_max 25.49
_diffrn_reflns_theta_min 1.61
_diffrn_standards_decay_% 1.043
_diffrn_standards_interval_count 300
_diffrn_standards_number 3
_exptl_absorpt_coefficient_mu 0.794
_exptl_absorpt_correction_T_max 0.8573
_exptl_absorpt_correction_T_min 0.6737
_exptl_absorpt_correction_type sphere
_exptl_crystal_colour orange
_exptl_crystal_density_diffrn 1.346
_exptl_crystal_density_method 'not measured'
_exptl_crystal_description block
_exptl_crystal_F_000 626
_exptl_crystal_size_max 0.54
_exptl_crystal_size_mid 0.42
_exptl_crystal_size_min 0.20
_refine_diff_density_max 0.993
_refine_diff_density_min -0.689
_refine_diff_density_rms 0.085
_refine_ls_extinction_method none
_refine_ls_goodness_of_fit_ref 1.022
_refine_ls_hydrogen_treatment constr
_refine_ls_matrix_type full
_refine_ls_number_parameters 334
_refine_ls_number_reflns 5469
_refine_ls_number_restraints 0
_refine_ls_restrained_S_all 1.022
_refine_ls_R_factor_all 0.1038
_refine_ls_R_factor_gt 0.0548
_refine_ls_shift/su_max 0.001
_refine_ls_shift/su_mean 0.000
_refine_ls_structure_factor_coef Fsqd
_refine_ls_weighting_details 'w=1/[\s^2^(Fo^2^)+(0.0800P)^2^+0.0000P] where P=(Fo^2^+2Fc^2^)/3'
_refine_ls_weighting_scheme calc
_refine_ls_wR_factor_gt 0.1281
_refine_ls_wR_factor_ref 0.1453
_reflns_number_gt 3333
_reflns_number_total 5469
_reflns_threshold_expression >2sigma(I)
_cod_data_source_file om8011695_si_002.cif
_cod_data_source_block cd4
_cod_depositor_comments
;
The following automatic conversions were performed:

'_symmetry_cell_setting' value 'Triclinic' changed to 'triclinic'
according to /home/saulius/struct/CIF-dictionaries/cif_core.dic
dictionary named 'cif_core.dic' version 2.4.2 from 2011-04-26.

Automatic conversion script
Id: cif_fix_values 1715 2011-07-08 13:25:40Z adriana 

The following automatic conversions were performed:

'_refine_ls_weighting_scheme' value 'calc
w=1/[\s^2^(Fo^2^)+(0.0800P)^2^+0.0000P] where P=(Fo^2^+2Fc^2^)/3' was
changed to 'calc'. New tag '_refine_ls_weighting_details' was
created. The value of the new tag was set to
'w=1/[\s^2^(Fo^2^)+(0.0800P)^2^+0.0000P] where P=(Fo^2^+2Fc^2^)/3'.

Automatic conversion script
Id: cif_fix_values 3143 2015-03-26 13:38:13Z robertas 
;
_cod_original_cell_volume 1495.4(7)
_cod_database_code 4068934

loop_
_symmetry_equiv_pos_as_xyz
'x, y, z'
'-x, -y, -z'

loop_
_atom_site_label
_atom_site_type_symbol
_atom_site_fract_x
_atom_site_fract_y
_atom_site_fract_z
_atom_site_U_iso_or_equiv
_atom_site_adp_type
_atom_site_occupancy
_atom_site_calc_flag
_atom_site_refinement_flags
Ag1 Ag 0.65249(4) 0.48340(3) 0.61688(3) 0.0711(2) Uani 1 d .
Cl1 Cl 0.59810(17) 0.65139(11) 0.54399(10) 0.0767(4) Uani 1 d .
O1 O 0.5226(4) 0.2476(3) 0.9158(3) 0.0823(11) Uani 1 d .
O2 O 0.6390(6) 0.1198(4) 1.0604(3) 0.1036(13) Uani 1 d .
O3 O 0.8908(9) 0.0095(7) 1.0776(7) 0.187(3) Uani 1 d .
N1 N 0.8833(4) 0.3406(3) 0.7500(3) 0.0590(10) Uani 1 d .
N2 N 0.6694(4) 0.2892(3) 0.7613(3) 0.0624(10) Uani 1 d .
C1 C 1.0326(6) 0.3370(4) 0.6346(4) 0.0674(13) Uani 1 d .
C2 C 1.1441(7) 0.3889(5) 0.6010(4) 0.0809(17) Uani 1 d .
H2 H 1.1706 0.3553 0.5482 0.097 Uiso 1 calc R
C3 C 1.2150(7) 0.4880(5) 0.6440(5) 0.0896(18) Uani 1 d .
H3 H 1.2903 0.5199 0.6210 0.107 Uiso 1 calc R
C4 C 1.1777(7) 0.5420(5) 0.7209(5) 0.0849(17) Uani 1 d .
H4 H 1.2269 0.6098 0.7487 0.102 Uiso 1 calc R
C5 C 1.0663(6) 0.4951(5) 0.7566(4) 0.0699(14) Uani 1 d .
C6 C 0.9970(5) 0.3928(4) 0.7127(4) 0.0602(12) Uani 1 d .
C7 C 0.9553(7) 0.2275(5) 0.5849(4) 0.0826(16) Uani 1 d .
H7 H 0.8873 0.2024 0.6226 0.099 Uiso 1 calc R
C8 C 1.0260(7) 0.5569(5) 0.8408(5) 0.0864(17) Uani 1 d .
H8 H 0.9319 0.5200 0.8439 0.104 Uiso 1 calc R
C9 C 1.0660(11) 0.1457(6) 0.5955(8) 0.160(4) Uani 1 d .
H9A H 1.0129 0.0746 0.5773 0.239 Uiso 1 calc R
H9B H 1.1334 0.1494 0.6670 0.239 Uiso 1 calc R
H9C H 1.1222 0.1610 0.5490 0.239 Uiso 1 calc R
C10 C 0.8644(13) 0.2297(8) 0.4717(6) 0.172(4) Uani 1 d .
H10A H 0.7742 0.2617 0.4656 0.259 Uiso 1 calc R
H10B H 0.8390 0.1573 0.4402 0.259 Uiso 1 calc R
H10C H 0.9212 0.2714 0.4363 0.259 Uiso 1 calc R
C11 C 0.9975(9) 0.6714(5) 0.8132(6) 0.118(2) Uani 1 d .
H11A H 1.0903 0.7128 0.8180 0.177 Uiso 1 calc R
H11B H 0.9559 0.7033 0.8614 0.177 Uiso 1 calc R
H11C H 0.9282 0.6709 0.7426 0.177 Uiso 1 calc R
C12 C 1.1453(8) 0.5517(6) 0.9496(5) 0.116(2) Uani 1 d .
H12A H 1.1593 0.4776 0.9636 0.175 Uiso 1 calc R
H12B H 1.1129 0.5840 1.0027 0.175 Uiso 1 calc R
H12C H 1.2383 0.5900 0.9506 0.175 Uiso 1 calc R
C13 C 0.7379(5) 0.3603(4) 0.7137(4) 0.0601(12) Uani 1 d .
C14 C 0.9035(7) 0.2589(4) 0.8198(4) 0.0740(15) Uani 1 d .
H14 H 0.9933 0.2316 0.8547 0.089 Uiso 1 calc R
C15 C 0.7706(6) 0.2274(4) 0.8269(4) 0.0751(15) Uani 1 d .
H15 H 0.7492 0.1739 0.8682 0.090 Uiso 1 calc R
C16 C 0.5075(6) 0.2776(5) 0.7416(4) 0.0728(14) Uani 1 d .
H16A H 0.4688 0.2021 0.7251 0.087 Uiso 1 calc R
H16B H 0.4590 0.3171 0.6808 0.087 Uiso 1 calc R
C17 C 0.4685(6) 0.3183(4) 0.8339(4) 0.0739(14) Uani 1 d .
H17A H 0.5155 0.3914 0.8566 0.089 Uiso 1 calc R
H17B H 0.3608 0.3182 0.8150 0.089 Uiso 1 calc R
C18 C 0.4958(7) 0.2649(4) 1.0085(5) 0.0791(16) Uani 1 d .
C19 C 0.4187(8) 0.3442(5) 1.0279(5) 0.099(2) Uani 1 d .
H19 H 0.3798 0.3922 0.9769 0.119 Uiso 1 calc R
C20 C 0.3985(9) 0.3527(6) 1.1269(7) 0.116(3) Uani 1 d .
H20 H 0.3467 0.4073 1.1414 0.140 Uiso 1 calc R
C21 C 0.4523(10) 0.2841(8) 1.1992(7) 0.126(3) Uani 1 d .
H21 H 0.4332 0.2889 1.2625 0.151 Uiso 1 calc R
C22 C 0.5354(9) 0.2060(6) 1.1829(5) 0.109(2) Uani 1 d .
H22 H 0.5751 0.1597 1.2355 0.131 Uiso 1 calc R
C23 C 0.5603(8) 0.1964(5) 1.0861(5) 0.0906(18) Uani 1 d .
C24 C 0.6925(10) 0.0396(7) 1.1316(6) 0.128(3) Uani 1 d .
H24A H 0.6105 0.0038 1.1504 0.153 Uiso 1 calc R
H24B H 0.7678 0.0728 1.1955 0.153 Uiso 1 calc R
C25 C 0.7567(11) -0.0384(7) 1.0833(8) 0.140(3) Uani 1 d .
H25A H 0.7740 -0.1011 1.1250 0.168 Uiso 1 calc R
H25B H 0.6885 -0.0618 1.0131 0.168 Uiso 1 calc R
C26 C 0.9238(14) -0.0225(12) 0.9997(10) 0.195(5) Uani 1 d .
H26A H 0.8493 -0.0031 0.9358 0.233 Uiso 1 calc R
H26B H 0.9187 -0.1006 0.9975 0.233 Uiso 1 calc R
N3 N 0.504(3) -0.0058(13) 0.3530(19) 0.322(13) Uani 1 d .
C27 C 0.390(4) 0.0298(15) 0.3586(17) 0.262(13) Uani 1 d .
C28 C 0.284(3) 0.0670(12) 0.3851(19) 0.41(2) Uani 1 d .
H28A H 0.1924 0.0566 0.3263 0.26(4) Uiso 1 calc R
H28B H 0.3104 0.1427 0.4052 0.26(4) Uiso 1 calc R
H28C H 0.2717 0.0295 0.4434 0.26(4) Uiso 1 calc R

loop_
_atom_site_aniso_label
_atom_site_aniso_U_11
_atom_site_aniso_U_22
_atom_site_aniso_U_33
_atom_site_aniso_U_23
_atom_site_aniso_U_13
_atom_site_aniso_U_12
Ag1 0.0663(3) 0.0968(3) 0.0629(3) 0.0214(2) 0.0337(2) 0.0226(2)
Cl1 0.0915(10) 0.0813(9) 0.0627(8) 0.0102(6) 0.0309(7) 0.0156(7)
O1 0.099(3) 0.100(3) 0.070(2) 0.017(2) 0.053(2) 0.022(2)
O2 0.118(4) 0.120(3) 0.085(3) 0.023(3) 0.048(3) 0.017(3)
O3 0.136(6) 0.237(8) 0.192(8) -0.039(6) 0.075(6) -0.017(5)
N1 0.058(3) 0.072(2) 0.055(2) 0.0059(19) 0.029(2) 0.010(2)
N2 0.055(2) 0.079(3) 0.060(2) 0.005(2) 0.030(2) 0.004(2)
C1 0.067(3) 0.091(4) 0.057(3) 0.008(3) 0.033(3) 0.023(3)
C2 0.085(4) 0.104(4) 0.078(4) 0.009(3) 0.055(3) 0.023(4)
C3 0.076(4) 0.111(5) 0.103(4) 0.016(4) 0.059(4) 0.008(4)
C4 0.074(4) 0.088(4) 0.106(5) -0.004(3) 0.052(4) -0.002(3)
C5 0.058(3) 0.091(4) 0.071(3) 0.003(3) 0.032(3) 0.017(3)
C6 0.053(3) 0.080(3) 0.059(3) 0.008(2) 0.032(2) 0.014(3)
C7 0.095(4) 0.091(4) 0.073(4) -0.002(3) 0.042(3) 0.019(4)
C8 0.072(4) 0.107(5) 0.086(4) -0.025(3) 0.041(3) -0.006(3)
C9 0.151(8) 0.111(6) 0.210(10) -0.036(6) 0.050(7) 0.035(6)
C10 0.206(11) 0.168(8) 0.094(6) 0.005(6) 0.000(6) -0.036(7)
C11 0.117(6) 0.104(5) 0.149(7) -0.012(5) 0.064(5) 0.027(4)
C12 0.089(5) 0.178(7) 0.087(5) -0.030(5) 0.041(4) 0.004(5)
C13 0.054(3) 0.080(3) 0.053(3) 0.009(2) 0.025(2) 0.008(2)
C14 0.079(4) 0.088(4) 0.068(3) 0.026(3) 0.034(3) 0.031(3)
C15 0.076(4) 0.091(4) 0.074(3) 0.031(3) 0.040(3) 0.023(3)
C16 0.056(3) 0.101(4) 0.065(3) 0.011(3) 0.028(3) -0.002(3)
C17 0.065(3) 0.091(4) 0.075(3) 0.010(3) 0.036(3) 0.006(3)
C18 0.092(4) 0.084(4) 0.081(4) 0.008(3) 0.057(3) 0.002(3)
C19 0.107(5) 0.112(5) 0.106(5) 0.008(4) 0.071(4) 0.010(4)
C20 0.135(7) 0.119(6) 0.128(6) -0.014(5) 0.093(6) -0.003(5)
C21 0.146(7) 0.152(7) 0.110(6) -0.012(5) 0.093(6) -0.012(6)
C22 0.122(6) 0.131(6) 0.081(4) 0.010(4) 0.051(4) -0.018(5)
C23 0.100(5) 0.104(5) 0.079(4) 0.002(4) 0.050(4) -0.007(4)
C24 0.125(7) 0.151(7) 0.110(6) 0.055(5) 0.033(5) 0.035(6)
C25 0.099(7) 0.149(8) 0.165(8) 0.041(7) 0.031(6) 0.017(6)
C26 0.175(12) 0.247(14) 0.182(11) 0.092(11) 0.078(11) 0.033(11)
N3 0.54(4) 0.156(12) 0.39(3) 0.019(12) 0.33(3) 0.022(14)
C27 0.44(4) 0.155(16) 0.233(16) -0.021(12) 0.19(2) -0.05(2)
C28 0.54(4) 0.168(14) 0.70(6) -0.10(2) 0.51(5) -0.070(18)

loop_
_atom_type_symbol
_atom_type_description
_atom_type_scat_dispersion_real
_atom_type_scat_dispersion_imag
_atom_type_scat_source
C C 0.0033 0.0016 'International Tables Vol C Tables 4.2.6.8 and 6.1.1.4'
H H 0.0000 0.0000 'International Tables Vol C Tables 4.2.6.8 and 6.1.1.4'
N N 0.0061 0.0033 'International Tables Vol C Tables 4.2.6.8 and 6.1.1.4'
O O 0.0106 0.0060 'International Tables Vol C Tables 4.2.6.8 and 6.1.1.4'
Cl Cl 0.1484 0.1585 'International Tables Vol C Tables 4.2.6.8 and 6.1.1.4'
Ag Ag -0.8971 1.1015 'International Tables Vol C Tables 4.2.6.8 and 6.1.1.4'

loop_
_geom_angle_atom_site_label_1
_geom_angle_atom_site_label_2
_geom_angle_atom_site_label_3
_geom_angle
_geom_angle_site_symmetry_1
_geom_angle_site_symmetry_3
C13 Ag1 Cl1 165.34(14) . .
C18 O1 C17 118.5(4) . .
C23 O2 C24 119.6(5) . .
C26 O3 C25 115.2(10) . .
C13 N1 C14 111.0(4) . .
C13 N1 C6 123.2(4) . .
C14 N1 C6 125.7(4) . .
C13 N2 C15 111.3(4) . .
C13 N2 C16 123.3(4) . .
C15 N2 C16 125.3(4) . .
C6 C1 C2 116.3(5) . .
C6 C1 C7 123.6(5) . .
C2 C1 C7 120.1(5) . .
C3 C2 C1 121.3(5) . .
C3 C2 H2 119.4 . .
C1 C2 H2 119.4 . .
C2 C3 C4 121.5(5) . .
C2 C3 H3 119.3 . .
C4 C3 H3 119.3 . .
C3 C4 C5 119.9(6) . .
C3 C4 H4 120.1 . .
C5 C4 H4 120.1 . .
C4 C5 C6 117.6(5) . .
C4 C5 C8 118.9(5) . .
C6 C5 C8 123.5(4) . .
C1 C6 C5 123.4(4) . .
C1 C6 N1 117.6(5) . .
C5 C6 N1 119.0(4) . .
C10 C7 C9 108.6(7) . .
C10 C7 C1 113.2(5) . .
C9 C7 C1 111.7(6) . .
C10 C7 H7 107.7 . .
C9 C7 H7 107.7 . .
C1 C7 H7 107.7 . .
C11 C8 C5 112.3(5) . .
C11 C8 C12 112.6(6) . .
C5 C8 C12 110.5(5) . .
C11 C8 H8 107.0 . .
C5 C8 H8 107.0 . .
C12 C8 H8 107.0 . .
C7 C9 H9A 109.5 . .
C7 C9 H9B 109.5 . .
H9A C9 H9B 109.5 . .
C7 C9 H9C 109.5 . .
H9A C9 H9C 109.5 . .
H9B C9 H9C 109.5 . .
C7 C10 H10A 109.5 . .
C7 C10 H10B 109.5 . .
H10A C10 H10B 109.5 . .
C7 C10 H10C 109.5 . .
H10A C10 H10C 109.5 . .
H10B C10 H10C 109.5 . .
C8 C11 H11A 109.5 . .
C8 C11 H11B 109.5 . .
H11A C11 H11B 109.5 . .
C8 C11 H11C 109.5 . .
H11A C11 H11C 109.5 . .
H11B C11 H11C 109.5 . .
C8 C12 H12A 109.5 . .
C8 C12 H12B 109.5 . .
H12A C12 H12B 109.5 . .
C8 C12 H12C 109.5 . .
H12A C12 H12C 109.5 . .
H12B C12 H12C 109.5 . .
N2 C13 N1 103.9(4) . .
N2 C13 Ag1 130.0(4) . .
N1 C13 Ag1 125.9(3) . .
C15 C14 N1 106.9(5) . .
C15 C14 H14 126.6 . .
N1 C14 H14 126.6 . .
C14 C15 N2 106.9(4) . .
C14 C15 H15 126.5 . .
N2 C15 H15 126.5 . .
N2 C16 C17 112.6(4) . .
N2 C16 H16A 109.1 . .
C17 C16 H16A 109.1 . .
N2 C16 H16B 109.1 . .
C17 C16 H16B 109.1 . .
H16A C16 H16B 107.8 . .
O1 C17 C16 106.8(4) . .
O1 C17 H17A 110.4 . .
C16 C17 H17A 110.4 . .
O1 C17 H17B 110.4 . .
C16 C17 H17B 110.4 . .
H17A C17 H17B 108.6 . .
C19 C18 O1 124.6(5) . .
C19 C18 C23 120.8(5) . .
O1 C18 C23 114.6(5) . .
C18 C19 C20 118.8(7) . .
C18 C19 H19 120.6 . .
C20 C19 H19 120.6 . .
C21 C20 C19 120.8(7) . .
C21 C20 H20 119.6 . .
C19 C20 H20 119.6 . .
C20 C21 C22 121.4(7) . .
C20 C21 H21 119.3 . .
C22 C21 H21 119.3 . .
C21 C22 C23 119.4(7) . .
C21 C22 H22 120.3 . .
C23 C22 H22 120.3 . .
O2 C23 C18 116.9(5) . .
O2 C23 C22 124.4(7) . .
C18 C23 C22 118.7(7) . .
O2 C24 C25 109.7(6) . .
O2 C24 H24A 109.7 . .
C25 C24 H24A 109.7 . .
O2 C24 H24B 109.7 . .
C25 C24 H24B 109.7 . .
H24A C24 H24B 108.2 . .
O3 C25 C24 108.4(9) . .
O3 C25 H25A 110.0 . .
C24 C25 H25A 110.0 . .
O3 C25 H25B 110.0 . .
C24 C25 H25B 110.0 . .
H25A C25 H25B 108.4 . .
O3 C26 C26 114.4(18) . 2_757
O3 C26 H26A 108.7 . .
C26 C26 H26A 108.7 2_757 .
O3 C26 H26B 108.7 . .
C26 C26 H26B 108.7 2_757 .
H26A C26 H26B 107.6 . .
C28 C27 N3 168(3) . .
C27 C28 H28A 109.5 . .
C27 C28 H28B 109.5 . .
H28A C28 H28B 109.5 . .
C27 C28 H28C 109.5 . .
H28A C28 H28C 109.5 . .
H28B C28 H28C 109.5 . .

loop_
_geom_bond_atom_site_label_1
_geom_bond_atom_site_label_2
_geom_bond_distance
_geom_bond_site_symmetry_2
Ag1 C13 2.089(5) .
Ag1 Cl1 2.3675(15) .
O1 C18 1.369(6) .
O1 C17 1.423(6) .
O2 C23 1.370(7) .
O2 C24 1.417(8) .
O3 C26 1.255(13) .
O3 C25 1.382(10) .
N1 C13 1.354(6) .
N1 C14 1.389(6) .
N1 C6 1.444(6) .
N2 C13 1.348(6) .
N2 C15 1.385(6) .
N2 C16 1.464(6) .
C1 C6 1.394(6) .
C1 C2 1.396(7) .
C1 C7 1.512(8) .
C2 C3 1.364(8) .
C2 H2 0.9300 .
C3 C4 1.378(8) .
C3 H3 0.9300 .
C4 C5 1.389(7) .
C4 H4 0.9300 .
C5 C6 1.396(7) .
C5 C8 1.523(7) .
C7 C10 1.485(9) .
C7 C9 1.510(9) .
C7 H7 0.9800 .
C8 C11 1.512(9) .
C8 C12 1.536(9) .
C8 H8 0.9800 .
C9 H9A 0.9600 .
C9 H9B 0.9600 .
C9 H9C 0.9600 .
C10 H10A 0.9600 .
C10 H10B 0.9600 .
C10 H10C 0.9600 .
C11 H11A 0.9600 .
C11 H11B 0.9600 .
C11 H11C 0.9600 .
C12 H12A 0.9600 .
C12 H12B 0.9600 .
C12 H12C 0.9600 .
C14 C15 1.321(7) .
C14 H14 0.9300 .
C15 H15 0.9300 .
C16 C17 1.497(7) .
C16 H16A 0.9700 .
C16 H16B 0.9700 .
C17 H17A 0.9700 .
C17 H17B 0.9700 .
C18 C19 1.354(8) .
C18 C23 1.387(8) .
C19 C20 1.410(9) .
C19 H19 0.9300 .
C20 C21 1.320(11) .
C20 H20 0.9300 .
C21 C22 1.367(10) .
C21 H21 0.9300 .
C22 C23 1.403(8) .
C22 H22 0.9300 .
C24 C25 1.442(11) .
C24 H24A 0.9700 .
C24 H24B 0.9700 .
C25 H25A 0.9700 .
C25 H25B 0.9700 .
C26 C26 1.50(2) 2_757
C26 H26A 0.9700 .
C26 H26B 0.9700 .
N3 C27 1.23(3) .
C27 C28 1.29(3) .
C28 H28A 0.9600 .
C28 H28B 0.9600 .
C28 H28C 0.9600 .
